data_7037610
loop_
_publ_author_name
'Orr, Samantha A.'
'Kennedy, Alan R.'
'Liggat, John J.'
'McLellan, Ross'
'Mulvey, Robert E.'
'Robertson, Stuart D.'

_publ_section_title
;
 Accessible heavier s-block dihydropyridines: structural elucidation and
 reactivity of isolable molecular hydride sources.
;
_journal_issue 14
_journal_name_full 'Dalton transactions (Cambridge, England : 2003)'
_journal_page_first 6234
_journal_page_last 6240
_journal_paper_doi 10.1039/c5dt04224k
_journal_volume 45
_journal_year 2016
_chemical_formula_moiety 'C48 H88 N8 Na4'
_chemical_formula_sum 'C48 H88 N8 Na4'
_chemical_formula_weight 869.22
_chemical_name_systematic
;
 ?
;
_chemical_properties_physical 'Air-sensitive, Moisture-sensitive, Oxygen-sensitive'
_space_group_crystal_system monoclinic
_space_group_IT_number 14
_space_group_name_H-M_alt 'P 1 21/c 1'
_symmetry_space_group_name_Hall '-P 2ybc'
_symmetry_space_group_name_H-M 'P 1 21/c 1'
_atom_sites_solution_hydrogens geom
_atom_sites_solution_primary iterative
_audit_creation_date 2015-09-09
_audit_creation_method
;
Olex2 1.2
(compiled 2015.01.26 svn.r3150 for OlexSys, GUI svn.r4998)
;
_audit_update_record
;
2015-10-24 deposited with the CCDC.
2015-12-04 downloaded from the CCDC.
;
_cell_angle_alpha 90
_cell_angle_beta 106.129(5)
_cell_angle_gamma 90
_cell_formula_units_Z 2
_cell_length_a 15.1838(8)
_cell_length_b 10.7957(5)
_cell_length_c 17.0882(9)
_cell_measurement_reflns_used 7141
_cell_measurement_temperature 123.1
_cell_measurement_theta_max 29.5538
_cell_measurement_theta_min 3.3066
_cell_volume 2690.8(2)
_computing_cell_refinement
;
CrysAlisPro, Oxford Diffraction Ltd.,
Version 1.171.34.40 (release 27-08-2010 CrysAlis171 .NET)
(compiled Aug 27 2010,11:50:40)
;
_computing_data_collection
;
CrysAlisPro, Oxford Diffraction Ltd.,
Version 1.171.34.40 (release 27-08-2010 CrysAlis171 .NET)
(compiled Aug 27 2010,11:50:40)
;
_computing_data_reduction
;
CrysAlisPro, Oxford Diffraction Ltd.,
Version 1.171.34.40 (release 27-08-2010 CrysAlis171 .NET)
(compiled Aug 27 2010,11:50:40)
;
_computing_molecular_graphics 'Olex2 (Dolomanov et al., 2009)'
_computing_publication_material 'Olex2 (Dolomanov et al., 2009)'
_computing_structure_refinement 'XH (Sheldrick, 2008)'
_computing_structure_solution 'olex2.solve (Bourhis et al., 2015)'
_diffrn_ambient_temperature 123.1
_diffrn_detector_area_resol_mean 16.0727
_diffrn_measured_fraction_theta_full 0.997
_diffrn_measured_fraction_theta_max 0.954
_diffrn_measurement_details
;
  1 omega   37.00   87.00   1.0000   54.8500
omega____ theta____ kappa____ phi______ frames
    -       19.4192  179.0000    0.0000 50

  2 omega  -39.00   75.00   1.0000   54.8500
omega____ theta____ kappa____ phi______ frames
    -       19.4192    0.0000  -90.0000 114

  3 omega  -89.00  -42.00   1.0000   54.8500
omega____ theta____ kappa____ phi______ frames
    -      -20.2005  154.0000 -114.0000 47

  4 omega  -11.00   90.00   1.0000   54.8500
omega____ theta____ kappa____ phi______ frames
    -       19.4192   77.0000   60.0000 101

  5 omega   -6.00   92.00   1.0000   54.8500
omega____ theta____ kappa____ phi______ frames
    -       19.4192   37.0000  -30.0000 98

  6 omega  -95.00  -40.00   1.0000   54.8500
omega____ theta____ kappa____ phi______ frames
    -      -20.2005  154.0000   65.0000 55
;
_diffrn_measurement_device_type 'Xcalibur, Eos'
_diffrn_measurement_method '\w scans'
_diffrn_orient_matrix_UB_11 -0.0220691000
_diffrn_orient_matrix_UB_12 0.0433423000
_diffrn_orient_matrix_UB_13 -0.0303244000
_diffrn_orient_matrix_UB_21 -0.0040362000
_diffrn_orient_matrix_UB_22 -0.0460786000
_diffrn_orient_matrix_UB_23 -0.0303497000
_diffrn_orient_matrix_UB_31 -0.0431228000
_diffrn_orient_matrix_UB_32 -0.0178802000
_diffrn_orient_matrix_UB_33 0.0049085000
_diffrn_radiation_monochromator graphite
_diffrn_radiation_type MoK\a
_diffrn_radiation_wavelength 0.71073
_diffrn_reflns_av_R_equivalents 0.0390
_diffrn_reflns_av_unetI/netI 0.0439
_diffrn_reflns_Laue_measured_fraction_full 0.997
_diffrn_reflns_Laue_measured_fraction_max 0.954
_diffrn_reflns_limit_h_max 20
_diffrn_reflns_limit_h_min -19
_diffrn_reflns_limit_k_max 14
_diffrn_reflns_limit_k_min -14
_diffrn_reflns_limit_l_max 23
_diffrn_reflns_limit_l_min -22
_diffrn_reflns_number 26046
_diffrn_reflns_point_group_measured_fraction_full 0.997
_diffrn_reflns_point_group_measured_fraction_max 0.954
_diffrn_reflns_theta_full 25.242
_diffrn_reflns_theta_max 28.997
_diffrn_reflns_theta_min 3.313
_diffrn_source 'Oxford Diffraction Xcalibur E'
_exptl_absorpt_coefficient_mu 0.091
_exptl_absorpt_correction_T_max 1.00000
_exptl_absorpt_correction_T_min 0.89913
_exptl_absorpt_correction_type multi-scan
_exptl_absorpt_process_details
;
CrysAlisPro, Oxford Diffraction Ltd.,
Version 1.171.34.40 (release 27-08-2010 CrysAlis171 .NET)
(compiled Aug 27 2010,11:50:40)
Empirical absorption correction using spherical harmonics,
 implemented in SCALE3 ABSPACK scaling algorithm.
;
_exptl_crystal_colour colourless
_exptl_crystal_colour_primary colourless
_exptl_crystal_density_diffrn 1.073
_exptl_crystal_description block
_exptl_crystal_F_000 952
_exptl_crystal_size_max 0.4
_exptl_crystal_size_mid 0.3
_exptl_crystal_size_min 0.3
_refine_diff_density_max 0.654
_refine_diff_density_min -0.428
_refine_diff_density_rms 0.050
_refine_ls_extinction_method none
_refine_ls_goodness_of_fit_ref 1.030
_refine_ls_hydrogen_treatment constr
_refine_ls_matrix_type full
_refine_ls_number_parameters 312
_refine_ls_number_reflns 6829
_refine_ls_number_restraints 101
_refine_ls_restrained_S_all 1.028
_refine_ls_R_factor_all 0.0873
_refine_ls_R_factor_gt 0.0562
_refine_ls_shift/su_max 0.000
_refine_ls_shift/su_mean 0.000
_refine_ls_structure_factor_coef Fsqd
_refine_ls_weighting_details
;
 w=1/[\s^2^(Fo^2^)+(0.0690P)^2^+1.1215P]
 where P=(Fo^2^+2Fc^2^)/3
;
_refine_ls_weighting_scheme calc
_refine_ls_wR_factor_gt 0.1335
_refine_ls_wR_factor_ref 0.1521
_reflns_Friedel_coverage 0.000
_reflns_number_gt 4827
_reflns_number_total 6829
_reflns_threshold_expression 'I > 2\s(I)'
_cod_data_source_file c5dt04224k2.cif
_cod_data_source_block 4
_cod_depositor_comments 'Adding full bibliography for 7037610--7037614.cif.'
_cod_database_code 7037610
_shelxl_version_number 2013-2
_shelx_space_group_comment
;
The symmetry employed for this shelxl refinement is uniquely defined
by the following loop, which should always be used as a source of
symmetry information in preference to the above space-group names.
They are only intended as comments.
;
_reflns_odcompleteness_completeness 99.73
_reflns_odcompleteness_iscentric 1
_reflns_odcompleteness_theta 27.04
_olex2_refinement_description
;
1. Fixed Uiso
 At 1.2 times of:
  All C(H) groups, All C(H,H) groups
 At 1.5 times of:
  All C(H,H,H) groups
2. Restrained distances
 C1A-C2A
 1.39 with sigma of 0.01
 C3A-C2A
 1.44 with sigma of 0.01
 C3A-C4A
 1.34 with sigma of 0.01
 C4A-C5A
 1.5 with sigma of 0.01
 C5A-C6A = C6A-C7A = C6A-C8A = C6A-C9A
 1.535 with sigma of 0.01
 N1A-C1A
 1.33 with sigma of 0.01
 N1A-C5A
 1.48 with sigma of 0.01
 C5A-C7A = C5A-C9A = C5A-C8A
 2.5 with sigma of 0.01
 C1A-C5A
 2.3 with sigma of 0.01
 C7A-C8A = C8A-C9A = C9A-C7A
 2.47 with sigma of 0.01
3. Rigid bond restraints
 N1, C1, C2, C3, C4, C5, C6, C7, C8, C9
 with sigma for 1-2 distances of 0.01 and sigma for 1-3 distances of 0.01
4. Uiso/Uaniso restraints and constraints
N1 \\sim C1 \\sim C2 \\sim C3 \\sim C4 \\sim C5 \\sim C6 \\sim C7 \\sim C8
\\sim C9: within 1.7A with sigma of 0.02 and sigma for terminal atoms of 0.02
Uanis(N1) = Uanis(N1A)
Uanis(C1) = Uanis(C1A)
Uanis(C2) = Uanis(C2A)
Uanis(C3) = Uanis(C3A)
Uanis(C4) = Uanis(C4A)
Uanis(C5) = Uanis(C5A)
Uanis(C6) = Uanis(C6A)
Uanis(C7) = Uanis(C7A)
Uanis(C8) = Uanis(C8A)
Uanis(C9) = Uanis(C9A)
5. Others
 Sof(N1A)=Sof(C1A)=Sof(H1A)=Sof(C2A)=Sof(H2A)=Sof(C3A)=Sof(H3A)=Sof(C4A)=
 Sof(H4A)=Sof(C5A)=Sof(H5A)=Sof(C6A)=Sof(C7A)=Sof(H7A1)=Sof(H7A2)=Sof(H7A3)=
 Sof(C8A)=Sof(H8A1)=Sof(H8A2)=Sof(H8A3)=Sof(C9A)=Sof(H9A1)=Sof(H9A2)=Sof(H9A3)=
 1-FVAR(1)
 Sof(N1)=Sof(C1)=Sof(H1)=Sof(C2)=Sof(H2)=Sof(C3)=Sof(H3)=Sof(C4)=Sof(H4)=
 Sof(C5)=Sof(H5)=Sof(C6)=Sof(C7)=Sof(H7A)=Sof(H7B)=Sof(H7C)=Sof(C8)=Sof(H8A)=
 Sof(H8B)=Sof(H8C)=Sof(C9)=Sof(H9A)=Sof(H9B)=Sof(H9C)=FVAR(1)
6.a Ternary CH refined with riding coordinates:
 C5(H5), C14(H14), C5A(H5A)
6.b Secondary CH2 refined with riding coordinates:
 C21(H21A,H21B), C22(H22A,H22B)
6.c Me refined with riding coordinates:
 C7A(H7A1,H7A2,H7A3), C8A(H8A1,H8A2,H8A3), C9A(H9A1,H9A2,H9A3)
6.d Aromatic/amide H refined with riding coordinates:
 C1(H1), C2(H2), C3(H3), C4(H4), C10(H10), C11(H11), C12(H12), C13(H13),
 C1A(H1A), C2A(H2A), C3A(H3A), C4A(H4A)
6.e Idealised Me refined as rotating group:
 C7(H7A,H7B,H7C), C8(H8A,H8B,H8C), C9(H9A,H9B,H9C), C16(H16A,H16B,H16C),
 C17(H17A,H17B,H17C), C18(H18A,H18B,H18C), C19(H19A,H19B,H19C), C20(H20A,H20B,
 H20C), C23(H23A,H23B,H23C), C24(H24A,H24B,H24C)
;
_olex2_submission_original_sample_id RMSO4
_olex2_submission_special_instructions 'No special instructions were received'

loop_
_space_group_symop_operation_xyz
'x, y, z'
'-x, y+1/2, -z+1/2'
'-x, -y, -z'
'x, -y-1/2, z-1/2'

loop_
_atom_site_label
_atom_site_type_symbol
_atom_site_fract_x
_atom_site_fract_y
_atom_site_fract_z
_atom_site_U_iso_or_equiv
_atom_site_adp_type
_atom_site_occupancy
_atom_site_site_symmetry_order
_atom_site_calc_flag
_atom_site_refinement_flags_posn
_atom_site_refinement_flags_adp
_atom_site_refinement_flags_occupancy
_atom_site_disorder_assembly
_atom_site_disorder_group
Na1 Na 0.36721(4) 1.06142(6) 0.53831(4) 0.02541(18) Uani 1 1 d . . . . .
Na2 Na 0.25254(4) 0.79623(6) 0.47604(4) 0.02262(17) Uani 1 1 d . . . . .
N2 N 0.41548(9) 0.85000(13) 0.51924(8) 0.0188(3) Uani 1 1 d . . . . .
N3 N 0.22096(10) 0.64441(15) 0.36595(9) 0.0278(3) Uani 1 1 d . . . . .
N4 N 0.13637(11) 0.65451(15) 0.50640(10) 0.0325(4) Uani 1 1 d . . . . .
N1 N 0.19416(14) 0.99333(17) 0.49005(13) 0.0256(4) Uani 0.904(3) 1 d . U P A 1
C1 C 0.20706(18) 1.0034(2) 0.57034(16) 0.0327(5) Uani 0.904(3) 1 d . U P A 1
H1 H 0.2117 0.9289 0.6008 0.039 Uiso 0.904(3) 1 calc R . P A 1
C2 C 0.21421(17) 1.1143(3) 0.61270(18) 0.0441(6) Uani 0.904(3) 1 d . U P A 1
H2 H 0.2080 1.1196 0.6664 0.053 Uiso 0.904(3) 1 calc R . P A 1
C3 C 0.23164(19) 1.2197(3) 0.56906(19) 0.0484(7) Uani 0.904(3) 1 d . U P A 1
H3 H 0.2575 1.2925 0.5976 0.058 Uiso 0.904(3) 1 calc R . P A 1
C4 C 0.21143(17) 1.2157(2) 0.4875(2) 0.0424(7) Uani 0.904(3) 1 d . U P A 1
H4 H 0.2326 1.2757 0.4564 0.051 Uiso 0.904(3) 1 calc R . P A 1
C5 C 0.15211(15) 1.1073(2) 0.44974(15) 0.0306(5) Uani 0.904(3) 1 d . U P A 1
H5 H 0.0926 1.1174 0.4634 0.037 Uiso 0.904(3) 1 calc R . P A 1
C6 C 0.12832(14) 1.1002(2) 0.35414(15) 0.0305(5) Uani 0.904(3) 1 d . U P A 1
C7 C 0.06521(18) 0.9898(2) 0.32521(17) 0.0419(6) Uani 0.904(3) 1 d . U P A 1
H7A H 0.0969 0.9135 0.3483 0.063 Uiso 0.904(3) 1 calc GR . P A 1
H7B H 0.0486 0.9854 0.2656 0.063 Uiso 0.904(3) 1 calc GR . P A 1
H7C H 0.0096 0.9996 0.3431 0.063 Uiso 0.904(3) 1 calc GR . P A 1
C8 C 0.21454(18) 1.0830(3) 0.32683(17) 0.0545(8) Uani 0.904(3) 1 d . U P A 1
H8A H 0.2429 1.0033 0.3468 0.082 Uiso 0.904(3) 1 calc GR . P A 1
H8B H 0.2578 1.1501 0.3489 0.082 Uiso 0.904(3) 1 calc GR . P A 1
H8C H 0.1986 1.0845 0.2672 0.082 Uiso 0.904(3) 1 calc GR . P A 1
C9 C 0.0794(2) 1.2177(3) 0.31850(19) 0.0573(8) Uani 0.904(3) 1 d . U P A 1
H9A H 0.0619 1.2126 0.2589 0.086 Uiso 0.904(3) 1 calc GR . P A 1
H9B H 0.1202 1.2887 0.3364 0.086 Uiso 0.904(3) 1 calc GR . P A 1
H9C H 0.0243 1.2280 0.3370 0.086 Uiso 0.904(3) 1 calc GR . P A 1
C10 C 0.42535(11) 0.86083(15) 0.44453(10) 0.0209(3) Uani 1 1 d . . . . .
H10 H 0.3855 0.9170 0.4087 0.025 Uiso 1 1 calc R . . . .
C11 C 0.48839(12) 0.79774(17) 0.41418(10) 0.0238(4) Uani 1 1 d . . . . .
H11 H 0.5059 0.8253 0.3679 0.029 Uiso 1 1 calc R . . . .
C12 C 0.52499(12) 0.68747(17) 0.45827(11) 0.0277(4) Uani 1 1 d . . . . .
H12 H 0.5512 0.6242 0.4333 0.033 Uiso 1 1 calc R . . . .
C13 C 0.52141(12) 0.67550(17) 0.53552(11) 0.0261(4) Uani 1 1 d . . . . .
H13 H 0.5343 0.5990 0.5639 0.031 Uiso 1 1 calc R . . . .
C14 C 0.49590(10) 0.78949(15) 0.57477(9) 0.0183(3) Uani 1 1 d . . . . .
H14 H 0.5482 0.8487 0.5816 0.022 Uiso 1 1 calc R . . . .
C15 C 0.48425(11) 0.76832(16) 0.66076(10) 0.0213(3) Uani 1 1 d . . . . .
C16 C 0.46240(15) 0.88990(19) 0.69649(11) 0.0350(5) Uani 1 1 d . . . . .
H16A H 0.4014 0.9185 0.6655 0.053 Uiso 1 1 calc GR . . . .
H16B H 0.5082 0.9522 0.6934 0.053 Uiso 1 1 calc GR . . . .
H16C H 0.4635 0.8772 0.7535 0.053 Uiso 1 1 calc GR . . . .
C17 C 0.40758(12) 0.67572(19) 0.65844(11) 0.0301(4) Uani 1 1 d . . . . .
H17A H 0.4030 0.6618 0.7138 0.045 Uiso 1 1 calc GR . . . .
H17B H 0.4212 0.5972 0.6355 0.045 Uiso 1 1 calc GR . . . .
H17C H 0.3493 0.7087 0.6245 0.045 Uiso 1 1 calc GR . . . .
C18 C 0.57530(13) 0.7181(2) 0.71583(11) 0.0378(5) Uani 1 1 d . . . . .
H18A H 0.5722 0.7151 0.7723 0.057 Uiso 1 1 calc GR . . . .
H18B H 0.6256 0.7727 0.7122 0.057 Uiso 1 1 calc GR . . . .
H18C H 0.5861 0.6346 0.6980 0.057 Uiso 1 1 calc GR . . . .
C19 C 0.29464(14) 0.5529(2) 0.38867(15) 0.0413(5) Uani 1 1 d . . . . .
H19A H 0.3010 0.5242 0.4444 0.062 Uiso 1 1 calc GR . . . .
H19B H 0.3523 0.5907 0.3857 0.062 Uiso 1 1 calc GR . . . .
H19C H 0.2800 0.4824 0.3512 0.062 Uiso 1 1 calc GR . . . .
C20 C 0.21533(18) 0.6924(2) 0.28458(13) 0.0485(6) Uani 1 1 d . . . . .
H20A H 0.2739 0.7306 0.2847 0.073 Uiso 1 1 calc GR . . . .
H20B H 0.1664 0.7545 0.2694 0.073 Uiso 1 1 calc GR . . . .
H20C H 0.2019 0.6243 0.2452 0.073 Uiso 1 1 calc GR . . . .
C21 C 0.13257(13) 0.58922(19) 0.36540(13) 0.0346(5) Uani 1 1 d . . . . .
H21A H 0.1221 0.5152 0.3298 0.042 Uiso 1 1 calc R . . . .
H21B H 0.0833 0.6494 0.3415 0.042 Uiso 1 1 calc R . . . .
C22 C 0.12581(13) 0.55183(18) 0.44874(13) 0.0354(5) Uani 1 1 d . . . . .
H22A H 0.0654 0.5124 0.4427 0.042 Uiso 1 1 calc R . . . .
H22B H 0.1736 0.4891 0.4716 0.042 Uiso 1 1 calc R . . . .
C23 C 0.15425(17) 0.6050(3) 0.58863(15) 0.0554(7) Uani 1 1 d . . . . .
H23A H 0.1035 0.5509 0.5918 0.083 Uiso 1 1 calc GR . . . .
H23B H 0.1598 0.6735 0.6274 0.083 Uiso 1 1 calc GR . . . .
H23C H 0.2114 0.5574 0.6020 0.083 Uiso 1 1 calc GR . . . .
C24 C 0.05315(15) 0.7311(2) 0.48727(17) 0.0494(6) Uani 1 1 d . . . . .
H24A H 0.0404 0.7621 0.4313 0.074 Uiso 1 1 calc GR . . . .
H24B H 0.0622 0.8013 0.5251 0.074 Uiso 1 1 calc GR . . . .
H24C H 0.0013 0.6812 0.4926 0.074 Uiso 1 1 calc GR . . . .
N1A N 0.2031(16) 1.0116(17) 0.4683(12) 0.0256(4) Uani 0.096(3) 1 d D . P A 2
C1A C 0.202(2) 1.031(2) 0.5454(11) 0.0327(5) Uani 0.096(3) 1 d D . P A 2
H1A H 0.1988 0.9644 0.5811 0.039 Uiso 0.096(3) 1 calc R . P A 2
C2A C 0.2066(18) 1.154(2) 0.5699(17) 0.0441(6) Uani 0.096(3) 1 d D . P A 2
H2A H 0.1866 1.1798 0.6153 0.053 Uiso 0.096(3) 1 calc R . P A 2
C3A C 0.243(2) 1.242(2) 0.5231(17) 0.0484(7) Uani 0.096(3) 1 d D . P A 2
H3A H 0.2663 1.3198 0.5445 0.058 Uiso 0.096(3) 1 calc R . P A 2
C4A C 0.2411(14) 1.2063(18) 0.4476(15) 0.0424(7) Uani 0.096(3) 1 d D . P A 2
H4A H 0.2827 1.2289 0.4175 0.051 Uiso 0.096(3) 1 calc R . P A 2
C5A C 0.1574(12) 1.1216(16) 0.4207(9) 0.0306(5) Uani 0.096(3) 1 d D . P A 2
H5A H 0.0995 1.1513 0.4316 0.037 Uiso 0.096(3) 1 calc R . P A 2
C6A C 0.1535(11) 1.0950(13) 0.3334(9) 0.0305(5) Uani 0.096(3) 1 d D . P A 2
C7A C 0.0899(14) 0.9889(17) 0.2968(13) 0.0419(6) Uani 0.096(3) 1 d D . P A 2
H7A1 H 0.0905 0.9763 0.2402 0.063 Uiso 0.096(3) 1 calc R . P A 2
H7A2 H 0.0275 1.0087 0.2985 0.063 Uiso 0.096(3) 1 calc R . P A 2
H7A3 H 0.1107 0.9132 0.3281 0.063 Uiso 0.096(3) 1 calc R . P A 2
C8A C 0.2502(12) 1.058(2) 0.3284(14) 0.0545(8) Uani 0.096(3) 1 d D . P A 2
H8A1 H 0.2480 1.0401 0.2716 0.082 Uiso 0.096(3) 1 calc R . P A 2
H8A2 H 0.2705 0.9833 0.3615 0.082 Uiso 0.096(3) 1 calc R . P A 2
H8A3 H 0.2932 1.1254 0.3489 0.082 Uiso 0.096(3) 1 calc R . P A 2
C9A C 0.1262(17) 1.2096(16) 0.2798(12) 0.0573(8) Uani 0.096(3) 1 d D . P A 2
H9A1 H 0.1244 1.1888 0.2235 0.086 Uiso 0.096(3) 1 calc R . P A 2
H9A2 H 0.1713 1.2755 0.2997 0.086 Uiso 0.096(3) 1 calc R . P A 2
H9A3 H 0.0656 1.2379 0.2817 0.086 Uiso 0.096(3) 1 calc R . P A 2

loop_
_atom_site_aniso_label
_atom_site_aniso_U_11
_atom_site_aniso_U_22
_atom_site_aniso_U_33
_atom_site_aniso_U_23
_atom_site_aniso_U_13
_atom_site_aniso_U_12
Na1 0.0232(3) 0.0192(4) 0.0340(4) -0.0031(3) 0.0082(3) -0.0008(3)
Na2 0.0211(3) 0.0175(3) 0.0286(4) -0.0016(3) 0.0058(3) -0.0028(3)
N2 0.0191(6) 0.0173(7) 0.0199(7) 0.0018(5) 0.0051(5) 0.0013(5)
N3 0.0271(7) 0.0254(8) 0.0292(8) -0.0034(6) 0.0049(6) -0.0019(6)
N4 0.0309(8) 0.0294(9) 0.0412(9) -0.0035(7) 0.0168(7) -0.0084(7)
N1 0.0200(8) 0.0182(9) 0.0361(13) 0.0051(8) 0.0037(8) -0.0011(7)
C1 0.0272(10) 0.0338(13) 0.0396(13) 0.0002(10) 0.0135(11) 0.0003(9)
C2 0.0399(13) 0.0489(16) 0.0426(15) -0.0128(12) 0.0099(12) 0.0076(11)
C3 0.0424(13) 0.0288(13) 0.0627(19) -0.0176(13) -0.0040(13) 0.0089(11)
C4 0.0397(13) 0.0172(10) 0.0597(17) -0.0010(11) -0.0039(12) 0.0053(9)
C5 0.0239(9) 0.0258(11) 0.0402(13) 0.0026(10) 0.0056(9) 0.0038(8)
C6 0.0206(10) 0.0262(10) 0.0430(13) 0.0010(9) 0.0060(8) 0.0030(8)
C7 0.0384(13) 0.0347(12) 0.0446(15) -0.0024(11) -0.0015(10) -0.0002(10)
C8 0.0276(13) 0.085(2) 0.0504(15) 0.0199(15) 0.0097(12) 0.0063(13)
C9 0.0540(17) 0.0372(14) 0.0620(18) 0.0098(13) -0.0150(13) 0.0070(12)
C10 0.0214(8) 0.0182(8) 0.0203(8) 0.0025(6) 0.0013(6) -0.0013(6)
C11 0.0284(9) 0.0251(9) 0.0204(8) -0.0027(7) 0.0109(7) -0.0052(7)
C12 0.0305(9) 0.0229(9) 0.0338(10) -0.0054(8) 0.0159(8) 0.0012(7)
C13 0.0265(8) 0.0212(9) 0.0325(9) 0.0055(7) 0.0115(7) 0.0069(7)
C14 0.0168(7) 0.0190(8) 0.0191(7) 0.0029(6) 0.0049(6) 0.0005(6)
C15 0.0210(8) 0.0231(9) 0.0199(8) 0.0050(7) 0.0058(6) -0.0001(6)
C16 0.0545(12) 0.0325(11) 0.0209(9) -0.0018(8) 0.0151(8) -0.0016(9)
C17 0.0277(9) 0.0353(11) 0.0293(9) 0.0078(8) 0.0114(7) -0.0039(8)
C18 0.0261(9) 0.0608(15) 0.0258(9) 0.0171(10) 0.0061(7) 0.0027(9)
C19 0.0295(10) 0.0357(12) 0.0583(14) -0.0054(10) 0.0113(9) 0.0030(8)
C20 0.0658(15) 0.0517(15) 0.0298(11) -0.0043(10) 0.0164(10) -0.0027(12)
C21 0.0261(9) 0.0310(11) 0.0420(11) -0.0116(9) 0.0016(8) -0.0055(8)
C22 0.0309(10) 0.0210(9) 0.0556(13) -0.0024(9) 0.0142(9) -0.0071(7)
C23 0.0511(14) 0.0710(18) 0.0489(14) 0.0023(13) 0.0217(11) -0.0254(13)
C24 0.0362(11) 0.0339(12) 0.0885(19) -0.0102(12) 0.0348(12) -0.0064(9)
N1A 0.0200(8) 0.0182(9) 0.0361(13) 0.0051(8) 0.0037(8) -0.0011(7)
C1A 0.0272(10) 0.0338(13) 0.0396(13) 0.0002(10) 0.0135(11) 0.0003(9)
C2A 0.0399(13) 0.0489(16) 0.0426(15) -0.0128(12) 0.0099(12) 0.0076(11)
C3A 0.0424(13) 0.0288(13) 0.0627(19) -0.0176(13) -0.0040(13) 0.0089(11)
C4A 0.0397(13) 0.0172(10) 0.0597(17) -0.0010(11) -0.0039(12) 0.0053(9)
C5A 0.0239(9) 0.0258(11) 0.0402(13) 0.0026(10) 0.0056(9) 0.0038(8)
C6A 0.0206(10) 0.0262(10) 0.0430(13) 0.0010(9) 0.0060(8) 0.0030(8)
C7A 0.0384(13) 0.0347(12) 0.0446(15) -0.0024(11) -0.0015(10) -0.0002(10)
C8A 0.0276(13) 0.085(2) 0.0504(15) 0.0199(15) 0.0097(12) 0.0063(13)
C9A 0.0540(17) 0.0372(14) 0.0620(18) 0.0098(13) -0.0150(13) 0.0070(12)

loop_
_atom_type_symbol
_atom_type_description
_atom_type_scat_dispersion_real
_atom_type_scat_dispersion_imag
_atom_type_scat_source
Na Na 0.0362 0.0249 'International Tables Vol C Tables 4.2.6.8 and 6.1.1.4'
N N 0.0061 0.0033 'International Tables Vol C Tables 4.2.6.8 and 6.1.1.4'
C C 0.0033 0.0016 'International Tables Vol C Tables 4.2.6.8 and 6.1.1.4'
H H 0.0000 0.0000 'International Tables Vol C Tables 4.2.6.8 and 6.1.1.4'

loop_
_geom_angle_atom_site_label_1
_geom_angle_atom_site_label_2
_geom_angle_atom_site_label_3
_geom_angle
_geom_angle_site_symmetry_1
_geom_angle_site_symmetry_3
N2 Na1 N1 90.44(6) . .
N2 Na1 C1 97.47(7) . .
N2 Na1 C3 147.88(8) . .
N2 Na1 C4 139.93(7) . .
N2 Na1 C10 26.24(4) . .
N2 Na1 C11 109.19(6) . 3_676
N2 Na1 N1A 91.8(4) . .
N2 Na1 C1A 102.6(5) . .
N2 Na1 C2A 131.6(5) . .
N2 Na1 C3A 153.6(6) . .
N2 Na1 C4A 132.4(5) . .
N1 Na1 C1 28.91(7) . .
N1 Na1 C3 60.86(7) . .
N1 Na1 C4 52.43(7) . .
N1 Na1 C10 92.74(6) . .
C1 Na1 C3 50.46(9) . .
C1 Na1 C4 58.44(8) . .
C1 Na1 C10 110.99(7) . .
C3 Na1 C10 151.58(7) . .
C4 Na1 C3 27.42(8) . .
C4 Na1 C10 127.81(8) . .
C11 Na1 N1 160.30(6) 3_676 .
C11 Na1 C1 142.80(7) 3_676 .
C11 Na1 C3 100.49(7) 3_676 .
C11 Na1 C4 108.18(7) 3_676 .
C11 Na1 C10 104.07(5) 3_676 .
C11 Na1 C2A 115.5(5) 3_676 .
C11 Na1 C3A 96.7(6) 3_676 .
C11 Na1 C4A 104.4(4) 3_676 .
N1A Na1 C10 89.5(4) . .
N1A Na1 C11 156.0(4) . 3_676
N1A Na1 C1A 30.6(3) . .
N1A Na1 C2A 51.0(5) . .
N1A Na1 C3A 61.8(7) . .
N1A Na1 C4A 51.6(5) . .
C1A Na1 C10 111.8(5) . .
C1A Na1 C11 144.1(5) . 3_676
C1A Na1 C2A 29.5(3) . .
C1A Na1 C3A 54.9(6) . .
C1A Na1 C4A 62.8(6) . .
C2A Na1 C10 139.8(5) . .
C3A Na1 C10 141.8(6) . .
C3A Na1 C2A 30.2(3) . .
C4A Na1 C10 113.2(6) . .
C4A Na1 C2A 51.2(7) . .
C4A Na1 C3A 29.3(3) . .
N2 Na2 Na1 46.53(4) . .
N2 Na2 N4 142.79(6) . .
N2 Na2 C1 91.48(6) . .
N2 Na2 C10 27.10(4) . .
N2 Na2 C1A 91.6(6) . .
N3 Na2 Na1 142.05(5) . .
N3 Na2 N2 110.95(5) . .
N3 Na2 N4 75.51(6) . .
N3 Na2 C1 154.85(7) . .
N3 Na2 C10 90.71(5) . .
N3 Na2 C1A 149.2(4) . .
N4 Na2 Na1 142.10(5) . .
N4 Na2 C1 93.73(7) . .
N4 Na2 C10 155.80(6) . .
N4 Na2 C1A 99.4(5) . .
N1 Na2 Na1 51.13(5) . .
N1 Na2 N2 97.66(6) . .
N1 Na2 N3 133.62(7) . .
N1 Na2 N4 103.08(7) . .
N1 Na2 C1 26.18(7) . .
N1 Na2 C10 100.82(6) . .
C1 Na2 Na1 50.30(5) . .
C10 Na2 Na1 55.95(4) . .
C10 Na2 C1 106.25(6) . .
C10 Na2 C1A 102.4(6) . .
N1A Na2 Na1 47.9(6) . .
N1A Na2 N2 93.5(6) . .
N1A Na2 N3 127.4(5) . .
N1A Na2 N4 111.8(5) . .
N1A Na2 C10 92.4(5) . .
N1A Na2 C1A 26.2(3) . .
C1A Na2 Na1 47.2(6) . .
Na1 N2 Na2 86.92(5) . .
C10 N2 Na1 99.41(10) . .
C10 N2 Na2 96.04(10) . .
C10 N2 C14 111.24(13) . .
C14 N2 Na1 123.56(10) . .
C14 N2 Na2 132.53(10) . .
C19 N3 Na2 106.10(12) . .
C19 N3 C20 109.27(17) . .
C19 N3 C21 111.01(16) . .
C20 N3 Na2 116.22(13) . .
C20 N3 C21 109.02(16) . .
C21 N3 Na2 105.15(11) . .
C22 N4 Na2 106.03(11) . .
C22 N4 C24 110.52(17) . .
C23 N4 Na2 118.18(13) . .
C23 N4 C22 109.16(18) . .
C23 N4 C24 109.84(18) . .
C24 N4 Na2 102.85(12) . .
Na2 N1 Na1 84.98(6) . .
C1 N1 Na1 78.85(14) . .
C1 N1 Na2 103.12(15) . .
C1 N1 C5 109.56(19) . .
C5 N1 Na1 100.33(12) . .
C5 N1 Na2 147.31(15) . .
Na1 C1 Na2 72.87(6) . .
Na1 C1 H1 111.9 . .
Na2 C1 H1 70.4 . .
N1 C1 Na1 72.24(13) . .
N1 C1 Na2 50.70(11) . .
N1 C1 H1 117.5 . .
N1 C1 C2 125.0(2) . .
C2 C1 Na1 87.77(16) . .
C2 C1 Na2 160.60(19) . .
C2 C1 H1 117.5 . .
Na1 C2 H2 135.9 . .
C1 C2 Na1 64.65(14) . .
C1 C2 H2 122.7 . .
C1 C2 C3 114.5(2) . .
C3 C2 Na1 69.60(14) . .
C3 C2 H2 122.7 . .
Na1 C3 H3 112.1 . .
C2 C3 Na1 82.29(14) . .
C2 C3 H3 120.1 . .
C4 C3 Na1 75.90(15) . .
C4 C3 C2 119.7(2) . .
C4 C3 H3 120.1 . .
Na1 C4 H4 100.9 . .
C3 C4 Na1 76.69(14) . .
C3 C4 H4 123.0 . .
C3 C4 C5 114.0(2) . .
C5 C4 Na1 91.36(13) . .
C5 C4 H4 123.0 . .
N1 C5 C4 108.62(18) . .
N1 C5 H5 106.6 . .
N1 C5 C6 113.03(18) . .
C4 C5 H5 106.6 . .
C4 C5 C6 114.8(2) . .
C6 C5 H5 106.6 . .
C7 C6 C5 108.49(19) . .
C8 C6 C5 110.86(17) . .
C8 C6 C7 108.8(2) . .
C9 C6 C5 108.9(2) . .
C9 C6 C7 109.36(19) . .
C9 C6 C8 110.4(2) . .
C6 C7 H7A 109.5 . .
C6 C7 H7B 109.5 . .
C6 C7 H7C 109.5 . .
H7A C7 H7B 109.5 . .
H7A C7 H7C 109.5 . .
H7B C7 H7C 109.5 . .
C6 C8 H8A 109.5 . .
C6 C8 H8B 109.5 . .
C6 C8 H8C 109.5 . .
H8A C8 H8B 109.5 . .
H8A C8 H8C 109.5 . .
H8B C8 H8C 109.5 . .
C6 C9 H9A 109.5 . .
C6 C9 H9B 109.5 . .
C6 C9 H9C 109.5 . .
H9A C9 H9B 109.5 . .
H9A C9 H9C 109.5 . .
H9B C9 H9C 109.5 . .
Na1 C10 H10 69.6 . .
Na2 C10 Na1 69.88(4) . .
Na2 C10 H10 80.0 . .
N2 C10 Na1 54.35(9) . .
N2 C10 Na2 56.86(8) . .
N2 C10 H10 117.0 . .
N2 C10 C11 126.06(15) . .
C11 C10 Na1 154.01(12) . .
C11 C10 Na2 134.72(12) . .
C11 C10 H10 117.0 . .
Na1 C11 H11 70.7 3_676 .
C10 C11 Na1 101.85(11) . 3_676
C10 C11 H11 122.7 . .
C10 C11 C12 114.68(15) . .
C12 C11 Na1 98.68(11) . 3_676
C12 C11 H11 122.7 . .
C11 C12 H12 120.6 . .
C13 C12 C11 118.71(16) . .
C13 C12 H12 120.6 . .
C12 C13 H13 121.8 . .
C12 C13 C14 116.48(16) . .
C14 C13 H13 121.8 . .
N2 C14 C13 110.22(13) . .
N2 C14 H14 106.3 . .
N2 C14 C15 112.61(12) . .
C13 C14 H14 106.3 . .
C13 C14 C15 114.53(14) . .
C15 C14 H14 106.3 . .
C16 C15 C14 110.43(14) . .
C16 C15 C17 108.99(15) . .
C16 C15 C18 108.50(16) . .
C17 C15 C14 111.11(14) . .
C17 C15 C18 109.53(15) . .
C18 C15 C14 108.24(13) . .
C15 C16 H16A 109.5 . .
C15 C16 H16B 109.5 . .
C15 C16 H16C 109.5 . .
H16A C16 H16B 109.5 . .
H16A C16 H16C 109.5 . .
H16B C16 H16C 109.5 . .
C15 C17 H17A 109.5 . .
C15 C17 H17B 109.5 . .
C15 C17 H17C 109.5 . .
H17A C17 H17B 109.5 . .
H17A C17 H17C 109.5 . .
H17B C17 H17C 109.5 . .
C15 C18 H18A 109.5 . .
C15 C18 H18B 109.5 . .
C15 C18 H18C 109.5 . .
H18A C18 H18B 109.5 . .
H18A C18 H18C 109.5 . .
H18B C18 H18C 109.5 . .
N3 C19 H19A 109.5 . .
N3 C19 H19B 109.5 . .
N3 C19 H19C 109.5 . .
H19A C19 H19B 109.5 . .
H19A C19 H19C 109.5 . .
H19B C19 H19C 109.5 . .
N3 C20 H20A 109.5 . .
N3 C20 H20B 109.5 . .
N3 C20 H20C 109.5 . .
H20A C20 H20B 109.5 . .
H20A C20 H20C 109.5 . .
H20B C20 H20C 109.5 . .
N3 C21 H21A 108.8 . .
N3 C21 H21B 108.8 . .
N3 C21 C22 113.85(15) . .
H21A C21 H21B 107.7 . .
C22 C21 H21A 108.8 . .
C22 C21 H21B 108.8 . .
N4 C22 C21 114.16(16) . .
N4 C22 H22A 108.7 . .
N4 C22 H22B 108.7 . .
C21 C22 H22A 108.7 . .
C21 C22 H22B 108.7 . .
H22A C22 H22B 107.6 . .
N4 C23 H23A 109.5 . .
N4 C23 H23B 109.5 . .
N4 C23 H23C 109.5 . .
H23A C23 H23B 109.5 . .
H23A C23 H23C 109.5 . .
H23B C23 H23C 109.5 . .
N4 C24 H24A 109.5 . .
N4 C24 H24B 109.5 . .
N4 C24 H24C 109.5 . .
H24A C24 H24B 109.5 . .
H24A C24 H24C 109.5 . .
H24B C24 H24C 109.5 . .
Na2 N1A Na1 85.9(6) . .
C1A N1A Na1 77.2(17) . .
C1A N1A Na2 100.4(11) . .
C1A N1A C5A 106.4(9) . .
C5A N1A Na1 109.8(13) . .
C5A N1A Na2 151.2(13) . .
Na1 C1A Na2 74.3(6) . .
Na1 C1A H1A 110.9 . .
Na2 C1A H1A 71.5 . .
N1A C1A Na1 72.3(16) . .
N1A C1A Na2 53.4(9) . .
N1A C1A H1A 122.3 . .
N1A C1A C2A 115.4(17) . .
C2A C1A Na1 85.7(16) . .
C2A C1A Na2 159.2(19) . .
C2A C1A H1A 122.3 . .
Na1 C2A H2A 138.4 . .
C1A C2A Na1 64.8(15) . .
C1A C2A H2A 121.5 . .
C1A C2A C3A 117(2) . .
C3A C2A Na1 69.1(14) . .
C3A C2A H2A 121.5 . .
Na1 C3A H3A 115.3 . .
C2A C3A Na1 80.7(15) . .
C2A C3A H3A 121.9 . .
C4A C3A Na1 73.1(14) . .
C4A C3A C2A 116(2) . .
C4A C3A H3A 121.9 . .
Na1 C4A H4A 89.2 . .
C3A C4A Na1 77.6(15) . .
C3A C4A H4A 127.7 . .
C3A C4A C5A 105(2) . .
C5A C4A Na1 103.3(12) . .
C5A C4A H4A 127.7 . .
N1A C5A C4A 95.1(15) . .
N1A C5A H5A 116.9 . .
N1A C5A C6A 105.7(12) . .
C4A C5A H5A 116.9 . .
C6A C5A C4A 102.3(13) . .
C6A C5A H5A 116.9 . .
C5A C6A C7A 113.5(8) . .
C5A C6A C8A 109.2(8) . .
C5A C6A C9A 111.7(8) . .
C7A C6A C8A 106.5(8) . .
C7A C6A C9A 109.2(8) . .
C9A C6A C8A 106.3(8) . .
C6A C7A H7A1 109.5 . .
C6A C7A H7A2 109.5 . .
C6A C7A H7A3 109.5 . .
H7A1 C7A H7A2 109.5 . .
H7A1 C7A H7A3 109.5 . .
H7A2 C7A H7A3 109.5 . .
C6A C8A H8A1 109.5 . .
C6A C8A H8A2 109.5 . .
C6A C8A H8A3 109.5 . .
H8A1 C8A H8A2 109.5 . .
H8A1 C8A H8A3 109.5 . .
H8A2 C8A H8A3 109.5 . .
C6A C9A H9A1 109.5 . .
C6A C9A H9A2 109.5 . .
C6A C9A H9A3 109.5 . .
H9A1 C9A H9A2 109.5 . .
H9A1 C9A H9A3 109.5 . .
H9A2 C9A H9A3 109.5 . .

loop_
_geom_bond_atom_site_label_1
_geom_bond_atom_site_label_2
_geom_bond_distance
_geom_bond_site_symmetry_2
Na1 N2 2.4465(15) .
Na1 N1 2.631(2) .
Na1 C1 2.710(3) .
Na1 C3 2.834(3) .
Na1 C4 2.825(2) .
Na1 C10 2.9703(18) .
Na1 C11 2.6056(18) 3_676
Na1 N1A 2.50(2) .
Na1 C1A 2.56(3) .
Na1 C2A 2.82(2) .
Na1 C3A 2.67(3) .
Na1 C4A 2.62(2) .
Na2 N2 2.4472(14) .
Na2 N3 2.4402(17) .
Na2 N4 2.4959(16) .
Na2 N1 2.343(2) .
Na2 C1 2.948(3) .
Na2 C10 2.9064(17) .
Na2 N1A 2.435(17) .
Na2 C1A 2.98(2) .
N2 C10 1.331(2) .
N2 C14 1.475(2) .
N3 C19 1.462(3) .
N3 C20 1.464(3) .
N3 C21 1.466(2) .
N4 C22 1.462(3) .
N4 C23 1.456(3) .
N4 C24 1.469(3) .
N1 C1 1.335(3) .
N1 C5 1.467(3) .
C1 H1 0.9500 .
C1 C2 1.388(3) .
C2 H2 0.9500 .
C2 C3 1.425(4) .
C3 H3 0.9500 .
C3 C4 1.341(4) .
C4 H4 0.9500 .
C4 C5 1.508(3) .
C5 H5 1.0000 .
C5 C6 1.574(3) .
C6 C7 1.523(3) .
C6 C8 1.519(3) .
C6 C9 1.510(3) .
C7 H7A 0.9800 .
C7 H7B 0.9800 .
C7 H7C 0.9800 .
C8 H8A 0.9800 .
C8 H8B 0.9800 .
C8 H8C 0.9800 .
C9 H9A 0.9800 .
C9 H9B 0.9800 .
C9 H9C 0.9800 .
C10 H10 0.9500 .
C10 C11 1.387(2) .
C11 Na1 2.6055(18) 3_676
C11 H11 0.9500 .
C11 C12 1.436(3) .
C12 H12 0.9500 .
C12 C13 1.342(3) .
C13 H13 0.9500 .
C13 C14 1.503(2) .
C14 H14 1.0000 .
C14 C15 1.545(2) .
C15 C16 1.523(3) .
C15 C17 1.527(2) .
C15 C18 1.539(2) .
C16 H16A 0.9800 .
C16 H16B 0.9800 .
C16 H16C 0.9800 .
C17 H17A 0.9800 .
C17 H17B 0.9800 .
C17 H17C 0.9800 .
C18 H18A 0.9800 .
C18 H18B 0.9800 .
C18 H18C 0.9800 .
C19 H19A 0.9800 .
C19 H19B 0.9800 .
C19 H19C 0.9800 .
C20 H20A 0.9800 .
C20 H20B 0.9800 .
C20 H20C 0.9800 .
C21 H21A 0.9900 .
C21 H21B 0.9900 .
C21 C22 1.511(3) .
C22 H22A 0.9900 .
C22 H22B 0.9900 .
C23 H23A 0.9800 .
C23 H23B 0.9800 .
C23 H23C 0.9800 .
C24 H24A 0.9800 .
C24 H24B 0.9800 .
C24 H24C 0.9800 .
N1A C1A 1.338(10) .
N1A C5A 1.497(10) .
C1A H1A 0.9500 .
C1A C2A 1.396(10) .
C2A H2A 0.9500 .
C2A C3A 1.438(10) .
C3A H3A 0.9500 .
C3A C4A 1.339(10) .
C4A H4A 0.9500 .
C4A C5A 1.529(10) .
C5A H5A 1.0000 .
C5A C6A 1.504(9) .
C6A C7A 1.516(9) .
C6A C8A 1.547(9) .
C6A C9A 1.527(9) .
C7A H7A1 0.9800 .
C7A H7A2 0.9800 .
C7A H7A3 0.9800 .
C8A H8A1 0.9800 .
C8A H8A2 0.9800 .
C8A H8A3 0.9800 .
C9A H9A1 0.9800 .
C9A H9A2 0.9800 .
C9A H9A3 0.9800 .

loop_
_geom_torsion_atom_site_label_1
_geom_torsion_atom_site_label_2
_geom_torsion_atom_site_label_3
_geom_torsion_atom_site_label_4
_geom_torsion
_geom_torsion_site_symmetry_1
_geom_torsion_site_symmetry_4
Na1 N2 C10 Na2 -87.87(6) . .
Na1 N2 C10 C11 147.79(15) . .
Na1 N2 C14 C13 -165.24(10) . .
Na1 N2 C14 C15 65.51(16) . .
Na1 N1 C1 Na2 -82.10(8) . .
Na1 N1 C1 C2 74.1(2) . .
Na1 N1 C5 C4 -26.5(2) . .
Na1 N1 C5 C6 102.12(16) . .
Na1 C1 C2 C3 50.2(2) . .
Na1 C2 C3 C4 68.9(2) . .
Na1 C3 C4 C5 85.48(18) . .
Na1 C4 C5 N1 24.17(18) . .
Na1 C4 C5 C6 -103.47(16) . .
Na1 C10 C11 Na1 -4.4(3) . 3_676
Na1 C10 C11 C12 101.0(3) . .
Na1 C11 C12 C13 85.88(17) 3_676 .
Na1 N1A C1A Na2 -83.3(8) . .
Na1 N1A C1A C2A 76(2) . .
Na1 N1A C5A C4A -2.7(14) . .
Na1 N1A C5A C6A 101.6(11) . .
Na1 C1A C2A C3A 47(2) . .
Na1 C2A C3A C4A 66(2) . .
Na1 C3A C4A C5A 100.8(14) . .
Na1 C4A C5A N1A 2.5(13) . .
Na1 C4A C5A C6A -104.9(11) . .
Na2 N2 C10 Na1 87.87(6) . .
Na2 N2 C10 C11 -124.34(16) . .
Na2 N2 C14 C13 73.35(17) . .
Na2 N2 C14 C15 -55.90(19) . .
Na2 N3 C21 C22 -46.95(18) . .
Na2 N4 C22 C21 -35.97(18) . .
Na2 N1 C1 Na1 82.10(8) . .
Na2 N1 C1 C2 156.2(2) . .
Na2 N1 C5 C4 -123.4(3) . .
Na2 N1 C5 C6 5.3(4) . .
Na2 C1 C2 Na1 3.7(5) . .
Na2 C1 C2 C3 53.9(7) . .
Na2 C10 C11 Na1 -162.36(10) . 3_676
Na2 C10 C11 C12 -56.9(2) . .
Na2 N1A C1A Na1 83.3(8) . .
Na2 N1A C1A C2A 159(2) . .
Na2 N1A C5A C4A -123(3) . .
Na2 N1A C5A C6A -18(3) . .
Na2 C1A C2A Na1 -15(4) . .
Na2 C1A C2A C3A 32(6) . .
N2 C10 C11 Na1 -85.70(17) . 3_676
N2 C10 C11 C12 19.7(2) . .
N2 C14 C15 C16 -55.35(18) . .
N2 C14 C15 C17 65.72(18) . .
N2 C14 C15 C18 -173.99(15) . .
N3 C21 C22 N4 60.8(2) . .
N1 C1 C2 Na1 -66.4(2) . .
N1 C1 C2 C3 -16.2(4) . .
N1 C5 C6 C7 57.0(2) . .
N1 C5 C6 C8 -62.4(3) . .
N1 C5 C6 C9 175.9(2) . .
C1 N1 C5 C4 55.2(3) . .
C1 N1 C5 C6 -176.16(19) . .
C1 C2 C3 Na1 -47.8(2) . .
C1 C2 C3 C4 21.1(4) . .
C2 C3 C4 Na1 -72.4(2) . .
C2 C3 C4 C5 13.1(3) . .
C3 C4 C5 N1 -51.8(3) . .
C3 C4 C5 C6 -179.5(2) . .
C4 C5 C6 C7 -177.64(19) . .
C4 C5 C6 C8 62.9(3) . .
C4 C5 C6 C9 -58.7(3) . .
C5 N1 C1 Na1 -97.12(15) . .
C5 N1 C1 Na2 -179.2(2) . .
C5 N1 C1 C2 -23.0(3) . .
C10 N2 C14 C13 -47.31(18) . .
C10 N2 C14 C15 -176.56(14) . .
C10 C11 C12 C13 -21.5(2) . .
C11 C12 C13 C14 -11.5(2) . .
C12 C13 C14 N2 46.6(2) . .
C12 C13 C14 C15 174.81(15) . .
C13 C14 C15 C16 177.67(15) . .
C13 C14 C15 C17 -61.26(18) . .
C13 C14 C15 C18 59.03(19) . .
C14 N2 C10 Na1 -131.73(14) . .
C14 N2 C10 Na2 140.40(14) . .
C14 N2 C10 C11 16.1(2) . .
C19 N3 C21 C22 67.4(2) . .
C20 N3 C21 C22 -172.22(17) . .
C23 N4 C22 C21 -164.29(17) . .
C24 N4 C22 C21 74.8(2) . .
N1A C1A C2A Na1 -68(2) . .
N1A C1A C2A C3A -21(4) . .
N1A C5A C6A C7A 67.5(16) . .
N1A C5A C6A C8A -51.1(16) . .
N1A C5A C6A C9A -168.5(15) . .
C1A N1A C5A C4A 79(2) . .
C1A N1A C5A C6A -176.4(19) . .
C1A C2A C3A Na1 -45(2) . .
C1A C2A C3A C4A 21(4) . .
C2A C3A C4A Na1 -70(2) . .
C2A C3A C4A C5A 31(3) . .
C3A C4A C5A N1A -77.9(19) . .
C3A C4A C5A C6A 174.7(17) . .
C4A C5A C6A C7A 166.6(14) . .
C4A C5A C6A C8A 47.9(15) . .
C4A C5A C6A C9A -69.4(15) . .
C5A N1A C1A Na1 -107.2(16) . .
C5A N1A C1A Na2 170(2) . .
C5A N1A C1A C2A -31(3) . .
